data_1539646
loop_
_publ_author_name
'Dahlmann, W.'
'von Schnering, H.G.'

_publ_section_title
;
 Die Polyphosphide Sr P3 und Ba3 P14
;
_journal_name_full Naturwissenschaften
_journal_page_first 429
_journal_page_last 429
_journal_volume 60
_journal_year 1973
_chemical_formula_sum 'Ba3 P14'
_space_group_IT_number 14
_symmetry_space_group_name_Hall '-P 2ybc'
_symmetry_space_group_name_H-M 'P 1 21/c 1'
_cell_angle_alpha 90
_cell_angle_beta 147.1
_cell_angle_gamma 90
_cell_formula_units_Z 2
_cell_length_a 10.016
_cell_length_b 12.99
_cell_length_c 11.997
_cell_volume 847.843
_citation_journal_id_ASTM NATWAY
_cod_data_source_file Dahlmann_NATWAY_1973_254.cif
_cod_data_source_block Ba3P14
_cod_original_cell_volume 847.8428
_cod_database_code 1539646

loop_
_symmetry_equiv_pos_as_xyz
x,y,z
-x,y+1/2,-z+1/2
-x,-y,-z
x,-y-1/2,z-1/2

loop_
_atom_site_label
_atom_site_type_symbol
_atom_site_fract_x
_atom_site_fract_y
_atom_site_fract_z
_atom_site_occupancy
_atom_site_U_iso_or_equiv
P1 P 0.2846 0.3152 0.3322 1 0.0
P4 P 0.7703 0.4365 0.086 1 0.0
P7 P 0.2437 0.3518 0.5948 1 0.0
P3 P 0.9185 0.2841 0.144 1 0.0
P2 P 0.4156 0.4149 0.5546 1 0.0
Ba1 Ba 0 0 0.5 1 0.0
Ba2 Ba 0.5681 0.15 0.7069 1 0.0
P5 P 0.0178 0.225 0.3775 1 0.0
P6 P 0.9138 0.992 0.1023 1 0.0
